data_4318801
loop_
_publ_author_name
'Way-Zen Lee'
'William B. Tolman'

_publ_section_title
;
 Toward Synthetic Analogues of Linked Redox and Catalytic Multimetal Sites
 in Proteins: A Model of the Histidine-Cysteine Bridged Dicopper Array
;
_journal_name_full 'Inorganic Chemistry'
_journal_page_first 5656
_journal_page_last 5658
_journal_paper_doi 10.1021/ic025937a
_journal_volume 41
_journal_year 2002
_chemical_compound_source 'Way-Zen Lee'
_chemical_formula_moiety 'C77 H98 Cu2 N5 S'
_chemical_formula_sum 'C77 H98 Cu2 N5 S'
_chemical_formula_weight 1252.74
_chemical_name_common 02098m
_chemical_name_systematic
; 
 ? 
;
_space_group_IT_number 14
_symmetry_cell_setting monoclinic
_symmetry_space_group_name_Hall '-P 2ybc'
_symmetry_space_group_name_H-M 'P 1 21/c 1'
_atom_sites_solution_hydrogens geom
_atom_sites_solution_primary direct
_atom_sites_solution_secondary difmap
_audit_creation_method SHELXL-97
_cell_angle_alpha 90.00
_cell_angle_beta 93.661(2)
_cell_angle_gamma 90.00
_cell_formula_units_Z 4
_cell_length_a 9.9400(7)
_cell_length_b 21.4515(15)
_cell_length_c 34.032(2)
_cell_measurement_reflns_used 2493
_cell_measurement_temperature 173(2)
_cell_volume 7241.8(8)
_computing_cell_refinement 'SAINT, Bruker'
_computing_data_collection 'SMART, Bruker'
_computing_data_reduction 'SAINT, Bruker'
_computing_molecular_graphics 'SHELXTL, Bruker'
_computing_structure_refinement SHELXL-97
_computing_structure_solution SHELXS-97
_diffrn_ambient_temperature 173(2)
_diffrn_measured_fraction_theta_full 0.993
_diffrn_measured_fraction_theta_max 0.993
_diffrn_measurement_device_type 'Bruker SMART Platform CCD'
_diffrn_measurement_method 'area detector, omega scans'
_diffrn_radiation_monochromator graphite
_diffrn_radiation_source 'fine-focus sealed tube'
_diffrn_radiation_type MoK\a
_diffrn_radiation_wavelength 0.71073
_diffrn_reflns_av_R_equivalents 0.0821
_diffrn_reflns_av_sigmaI/netI 0.1066
_diffrn_reflns_limit_h_max 11
_diffrn_reflns_limit_h_min -11
_diffrn_reflns_limit_k_max 25
_diffrn_reflns_limit_k_min -25
_diffrn_reflns_limit_l_max 28
_diffrn_reflns_limit_l_min -40
_diffrn_reflns_number 36382
_diffrn_reflns_theta_full 25.09
_diffrn_reflns_theta_max 25.09
_diffrn_reflns_theta_min 1.53
_exptl_absorpt_coefficient_mu 0.659
_exptl_absorpt_correction_T_max 1.000000
_exptl_absorpt_correction_T_min 0.785304
_exptl_absorpt_correction_type multi-scan
_exptl_absorpt_process_details 'SADABS, R. Blessing, 1995'
_exptl_crystal_colour green
_exptl_crystal_density_diffrn 1.149
_exptl_crystal_density_method 'not measured'
_exptl_crystal_description block
_exptl_crystal_F_000 2676
_exptl_crystal_size_max 0.35
_exptl_crystal_size_mid 0.20
_exptl_crystal_size_min 0.12
_refine_diff_density_max 0.736
_refine_diff_density_min -0.313
_refine_diff_density_rms 0.071
_refine_ls_extinction_method none
_refine_ls_goodness_of_fit_ref 0.989
_refine_ls_hydrogen_treatment riding
_refine_ls_matrix_type full
_refine_ls_number_parameters 776
_refine_ls_number_reflns 12782
_refine_ls_number_restraints 0
_refine_ls_restrained_S_all 0.989
_refine_ls_R_factor_all 0.1228
_refine_ls_R_factor_gt 0.0608
_refine_ls_shift/su_max 0.001
_refine_ls_shift/su_mean 0.000
_refine_ls_structure_factor_coef Fsqd
_refine_ls_weighting_details 'calc w=1/[\s^2^(Fo^2^)+(0.0690P)^2^+0.0000P] where P=(Fo^2^+2Fc^2^)/3'
_refine_ls_weighting_scheme calc
_refine_ls_wR_factor_gt 0.1298
_refine_ls_wR_factor_ref 0.1544
_reflns_number_gt 7348
_reflns_number_total 12782
_reflns_threshold_expression >2sigma(I)
_cod_data_source_file ic025937a_s2_2.cif
_cod_data_source_block 02098m
_cod_depositor_comments
;
The following automatic conversions were performed:

'_exptl_absorpt_correction_type' tag value 'multi-scans' was replaced
with 'multi-scan' value.

Automatic conversion script
Id: cif_fix_values 1646 2011-03-28 12:23:43Z adriana 
;
_cod_original_cell_volume 7241.8(9)
_cod_database_code 4318801

loop_
_symmetry_equiv_pos_as_xyz
'x, y, z'
'-x, y+1/2, -z+1/2'
'-x, -y, -z'
'x, -y-1/2, z-1/2'

loop_
_atom_site_label
_atom_site_type_symbol
_atom_site_fract_x
_atom_site_fract_y
_atom_site_fract_z
_atom_site_U_iso_or_equiv
_atom_site_adp_type
_atom_site_occupancy
_atom_site_symmetry_multiplicity
_atom_site_calc_flag
_atom_site_refinement_flags
_atom_site_disorder_assembly
_atom_site_disorder_group
Cu1 Cu 0.89159(5) 0.11701(2) 0.163808(14) 0.02968(15) Uani 1 1 d . . .
Cu2 Cu 0.63971(6) 0.20915(3) 0.393883(16) 0.04037(17) Uani 1 1 d . . .
S1 S 0.78625(11) 0.18677(5) 0.19347(3) 0.0347(3) Uani 1 1 d . . .
N1 N 0.9882(3) 0.04783(15) 0.18618(10) 0.0300(8) Uani 1 1 d . . .
N2 N 0.8581(3) 0.08442(16) 0.11208(9) 0.0306(8) Uani 1 1 d . . .
N3 N 0.5175(4) 0.26604(17) 0.41890(10) 0.0373(9) Uani 1 1 d . . .
N4 N 0.6493(4) 0.14331(17) 0.43244(11) 0.0429(10) Uani 1 1 d . . .
N5 N 0.7238(4) 0.22193(16) 0.34476(11) 0.0394(9) Uani 1 1 d . . .
C30 C 0.8676(4) 0.26368(19) 0.20199(12) 0.0299(10) Uani 1 1 d . . .
C31 C 0.9577(5) 0.27948(19) 0.16877(13) 0.0356(11) Uani 1 1 d . . .
C32 C 1.0958(5) 0.2884(2) 0.17431(14) 0.0442(12) Uani 1 1 d . . .
H32A H 1.1391 0.2811 0.1996 0.053 Uiso 1 1 calc R . .
C33 C 1.1726(6) 0.3078(2) 0.14374(17) 0.0571(15) Uani 1 1 d . . .
H33A H 1.2673 0.3128 0.1483 0.068 Uiso 1 1 calc R . .
C34 C 1.1129(6) 0.3194(2) 0.10761(17) 0.0605(15) Uani 1 1 d . . .
H34A H 1.1649 0.3344 0.0871 0.073 Uiso 1 1 calc R . .
C35 C 0.9765(6) 0.3096(2) 0.10074(15) 0.0536(14) Uani 1 1 d . . .
H35A H 0.9349 0.3161 0.0752 0.064 Uiso 1 1 calc R . .
C36 C 0.9001(5) 0.2902(2) 0.13105(13) 0.0429(12) Uani 1 1 d . . .
H36A H 0.8059 0.2842 0.1260 0.051 Uiso 1 1 calc R . .
C37 C 0.7575(4) 0.31363(19) 0.20398(11) 0.0301(10) Uani 1 1 d . . .
C38 C 0.7961(5) 0.37589(19) 0.20383(13) 0.0368(11) Uani 1 1 d . . .
H38A H 0.8872 0.3862 0.1999 0.044 Uiso 1 1 calc R . .
C39 C 0.7047(6) 0.4230(2) 0.20929(15) 0.0531(14) Uani 1 1 d . . .
H39A H 0.7330 0.4653 0.2092 0.064 Uiso 1 1 calc R . .
C40 C 0.5740(6) 0.4088(2) 0.21478(17) 0.0612(15) Uani 1 1 d . . .
H40A H 0.5110 0.4412 0.2187 0.073 Uiso 1 1 calc R . .
C41 C 0.5325(5) 0.3471(2) 0.21470(16) 0.0547(14) Uani 1 1 d . . .
H41A H 0.4409 0.3372 0.2182 0.066 Uiso 1 1 calc R . .
C42 C 0.6240(5) 0.3002(2) 0.20956(14) 0.0442(12) Uani 1 1 d . . .
H42A H 0.5951 0.2580 0.2098 0.053 Uiso 1 1 calc R . .
C43 C 0.9469(4) 0.2605(2) 0.24245(12) 0.0348(10) Uani 1 1 d . . .
H43A H 1.0167 0.2278 0.2412 0.042 Uiso 1 1 calc R . .
H43B H 0.9942 0.3008 0.2470 0.042 Uiso 1 1 calc R . .
C44 C 0.8661(4) 0.2474(2) 0.27740(12) 0.0326(10) Uani 1 1 d . . .
C45 C 0.7869(5) 0.2921(2) 0.29413(12) 0.0359(11) Uani 1 1 d . . .
H45A H 0.7798 0.3326 0.2829 0.043 Uiso 1 1 calc R . .
C46 C 0.7187(5) 0.2782(2) 0.32696(13) 0.0400(11) Uani 1 1 d . . .
H46A H 0.6652 0.3099 0.3377 0.048 Uiso 1 1 calc R . .
C47 C 0.8674(5) 0.1887(2) 0.29493(13) 0.0379(11) Uani 1 1 d . . .
H47A H 0.9158 0.1556 0.2838 0.045 Uiso 1 1 calc R . .
C48 C 0.7996(5) 0.1785(2) 0.32797(14) 0.0427(12) Uani 1 1 d . . .
H48A H 0.8062 0.1384 0.3398 0.051 Uiso 1 1 calc R . .
C101 C 1.0652(5) -0.0613(2) 0.18863(14) 0.0446(12) Uani 1 1 d . . .
H10A H 1.0998 -0.0482 0.2150 0.067 Uiso 1 1 calc R . .
H10B H 1.1403 -0.0751 0.1735 0.067 Uiso 1 1 calc R . .
H10C H 1.0013 -0.0957 0.1910 0.067 Uiso 1 1 calc R . .
C102 C 0.9947(4) -0.00717(19) 0.16783(13) 0.0319(10) Uani 1 1 d . . .
C103 C 0.9401(4) -0.0176(2) 0.12983(13) 0.0362(11) Uani 1 1 d . . .
H10D H 0.9466 -0.0591 0.1204 0.043 Uiso 1 1 calc R . .
C104 C 0.8771(4) 0.0247(2) 0.10361(12) 0.0340(10) Uani 1 1 d . . .
C105 C 0.8324(5) -0.0010(2) 0.06349(13) 0.0475(13) Uani 1 1 d . . .
H10E H 0.7895 0.0322 0.0474 0.071 Uiso 1 1 calc R . .
H10F H 0.7678 -0.0349 0.0665 0.071 Uiso 1 1 calc R . .
H10G H 0.9109 -0.0169 0.0506 0.071 Uiso 1 1 calc R . .
C106 C 1.0276(4) 0.05270(19) 0.22753(12) 0.0292(10) Uani 1 1 d . . .
C107 C 1.1457(4) 0.08480(19) 0.23905(12) 0.0317(10) Uani 1 1 d . . .
C108 C 1.1802(5) 0.0895(2) 0.27945(13) 0.0375(11) Uani 1 1 d . . .
H10H H 1.2601 0.1111 0.2882 0.045 Uiso 1 1 calc R . .
C109 C 1.1004(5) 0.0634(2) 0.30702(13) 0.0410(12) Uani 1 1 d . . .
H10I H 1.1262 0.0670 0.3343 0.049 Uiso 1 1 calc R . .
C110 C 0.9853(5) 0.03279(19) 0.29516(13) 0.0370(11) Uani 1 1 d . . .
H11A H 0.9314 0.0151 0.3144 0.044 Uiso 1 1 calc R . .
C111 C 0.9444(4) 0.02668(19) 0.25511(13) 0.0339(10) Uani 1 1 d . . .
C112 C 1.2355(4) 0.1128(2) 0.20904(13) 0.0397(11) Uani 1 1 d . . .
H11B H 1.1747 0.1312 0.1876 0.048 Uiso 1 1 calc R . .
C113 C 1.3188(5) 0.0626(3) 0.19031(17) 0.0602(15) Uani 1 1 d . . .
H11C H 1.2590 0.0294 0.1798 0.090 Uiso 1 1 calc R . .
H11D H 1.3840 0.0452 0.2102 0.090 Uiso 1 1 calc R . .
H11E H 1.3669 0.0809 0.1688 0.090 Uiso 1 1 calc R . .
C114 C 1.3269(5) 0.1647(2) 0.22515(16) 0.0581(14) Uani 1 1 d . . .
H11F H 1.2725 0.1969 0.2370 0.087 Uiso 1 1 calc R . .
H11G H 1.3751 0.1829 0.2037 0.087 Uiso 1 1 calc R . .
H11H H 1.3921 0.1477 0.2452 0.087 Uiso 1 1 calc R . .
C115 C 0.8111(5) -0.0047(2) 0.24325(14) 0.0423(12) Uani 1 1 d . . .
H11I H 0.8076 -0.0115 0.2141 0.051 Uiso 1 1 calc R . .
C116 C 0.7937(5) -0.0677(2) 0.26270(17) 0.0582(15) Uani 1 1 d . . .
H11J H 0.8683 -0.0952 0.2566 0.087 Uiso 1 1 calc R . .
H11K H 0.7081 -0.0863 0.2528 0.087 Uiso 1 1 calc R . .
H11L H 0.7934 -0.0622 0.2913 0.087 Uiso 1 1 calc R . .
C117 C 0.6946(5) 0.0386(2) 0.25196(17) 0.0592(15) Uani 1 1 d . . .
H11M H 0.7070 0.0790 0.2392 0.089 Uiso 1 1 calc R . .
H11N H 0.6928 0.0446 0.2805 0.089 Uiso 1 1 calc R . .
H11O H 0.6093 0.0200 0.2418 0.089 Uiso 1 1 calc R . .
C118 C 0.8279(4) 0.12909(19) 0.08122(12) 0.0305(10) Uani 1 1 d . . .
C119 C 0.9301(4) 0.1458(2) 0.05674(13) 0.0371(11) Uani 1 1 d . B .
C120 C 0.9011(5) 0.1914(2) 0.02826(13) 0.0446(12) Uani 1 1 d . . .
H12A H 0.9685 0.2031 0.0111 0.054 Uiso 1 1 calc R . .
C121 C 0.7767(5) 0.2199(2) 0.02440(14) 0.0459(12) Uani 1 1 d . . .
H12B H 0.7587 0.2510 0.0049 0.055 Uiso 1 1 calc R . .
C122 C 0.6795(5) 0.2028(2) 0.04894(13) 0.0405(11) Uani 1 1 d . . .
H12C H 0.5936 0.2223 0.0461 0.049 Uiso 1 1 calc R . .
C123 C 0.7023(4) 0.15800(19) 0.07782(12) 0.0325(10) Uani 1 1 d . . .
C124 C 1.0703(5) 0.1178(2) 0.06168(14) 0.0492(13) Uani 1 1 d . . .
H12D H 1.0532 0.0758 0.0731 0.059 Uiso 1 1 calc R A 1
C125 C 1.152(5) 0.150(2) 0.0948(10) 0.060(8) Uani 0.38(7) 1 d P B 1
H12E H 1.1275 0.1337 0.1202 0.089 Uiso 0.38(7) 1 calc PR B 1
H12F H 1.1329 0.1953 0.0938 0.089 Uiso 0.38(7) 1 calc PR B 1
H12G H 1.2483 0.1436 0.0919 0.089 Uiso 0.38(7) 1 calc PR B 1
C325 C 1.164(3) 0.168(2) 0.0797(16) 0.097(11) Uani 0.62(7) 1 d P B 2
H32B H 1.1326 0.1814 0.1052 0.145 Uiso 0.62(7) 1 calc PR B 2
H32C H 1.1638 0.2044 0.0620 0.145 Uiso 0.62(7) 1 calc PR B 2
H32D H 1.2559 0.1519 0.0835 0.145 Uiso 0.62(7) 1 calc PR B 2
C126 C 1.1298(6) 0.1021(3) 0.02281(17) 0.0761(18) Uani 1 1 d . B .
H12H H 1.0695 0.0734 0.0078 0.114 Uiso 1 1 calc R . .
H12I H 1.2181 0.0823 0.0280 0.114 Uiso 1 1 calc R . .
H12J H 1.1403 0.1404 0.0076 0.114 Uiso 1 1 calc R . .
C127 C 0.5884(4) 0.1386(2) 0.10303(13) 0.0388(11) Uani 1 1 d . . .
H12K H 0.6301 0.1187 0.1274 0.047 Uiso 1 1 calc R . .
C128 C 0.5055(5) 0.1933(2) 0.11566(16) 0.0518(13) Uani 1 1 d . . .
H12L H 0.5645 0.2235 0.1298 0.078 Uiso 1 1 calc R . .
H12M H 0.4371 0.1786 0.1330 0.078 Uiso 1 1 calc R . .
H12N H 0.4611 0.2132 0.0924 0.078 Uiso 1 1 calc R . .
C129 C 0.5009(5) 0.0894(2) 0.08115(16) 0.0551(14) Uani 1 1 d . . .
H12O H 0.5577 0.0546 0.0737 0.083 Uiso 1 1 calc R . .
H12P H 0.4563 0.1080 0.0574 0.083 Uiso 1 1 calc R . .
H12Q H 0.4326 0.0742 0.0983 0.083 Uiso 1 1 calc R . .
C201 C 0.3705(5) 0.2970(2) 0.47067(15) 0.0567(14) Uani 1 1 d . . .
H20A H 0.3589 0.3337 0.4536 0.085 Uiso 1 1 calc R . .
H20B H 0.4091 0.3098 0.4966 0.085 Uiso 1 1 calc R . .
H20C H 0.2827 0.2772 0.4734 0.085 Uiso 1 1 calc R . .
C202 C 0.4651(5) 0.2508(2) 0.45238(13) 0.0413(11) Uani 1 1 d . . .
C203 C 0.4927(5) 0.1955(2) 0.47299(13) 0.0455(12) Uani 1 1 d . . .
H20D H 0.4470 0.1907 0.4965 0.055 Uiso 1 1 calc R . .
C204 C 0.5783(5) 0.1457(2) 0.46409(14) 0.0477(13) Uani 1 1 d . . .
C205 C 0.5867(6) 0.0919(3) 0.49372(15) 0.0683(17) Uani 1 1 d . . .
H20E H 0.6482 0.0599 0.4848 0.103 Uiso 1 1 calc R . .
H20F H 0.4969 0.0738 0.4958 0.103 Uiso 1 1 calc R . .
H20G H 0.6205 0.1075 0.5196 0.103 Uiso 1 1 calc R . .
C206 C 0.4882(5) 0.3245(2) 0.39987(13) 0.0355(11) Uani 1 1 d . . .
C207 C 0.5763(5) 0.3750(2) 0.40671(13) 0.0393(11) Uani 1 1 d . D .
C208 C 0.5570(5) 0.4279(2) 0.38373(15) 0.0507(13) Uani 1 1 d . . .
H20H H 0.6180 0.4617 0.3875 0.061 Uiso 1 1 calc R . .
C209 C 0.4516(6) 0.4327(2) 0.35551(16) 0.0591(15) Uani 1 1 d . . .
H20I H 0.4392 0.4697 0.3404 0.071 Uiso 1 1 calc R . .
C210 C 0.3652(5) 0.3837(2) 0.34966(15) 0.0527(13) Uani 1 1 d . . .
H21A H 0.2926 0.3872 0.3303 0.063 Uiso 1 1 calc R . .
C211 C 0.3798(5) 0.3285(2) 0.37113(14) 0.0420(12) Uani 1 1 d . . .
C212 C 0.6909(5) 0.3713(2) 0.43842(14) 0.0462(12) Uani 1 1 d . . .
H21B H 0.6732 0.3346 0.4554 0.055 Uiso 1 1 calc R C 1
C213 C 0.6965(9) 0.4282(3) 0.4645(2) 0.125(3) Uani 1 1 d . D 1
H21C H 0.7715 0.4241 0.4845 0.187 Uiso 1 1 calc R D 1
H21D H 0.6117 0.4321 0.4775 0.187 Uiso 1 1 calc R D 1
H21E H 0.7100 0.4654 0.4486 0.187 Uiso 1 1 calc R D 1
C214 C 0.8241(6) 0.3608(4) 0.42110(19) 0.095(2) Uani 1 1 d . D .
H21F H 0.8191 0.3231 0.4047 0.142 Uiso 1 1 calc R . .
H21G H 0.8945 0.3555 0.4424 0.142 Uiso 1 1 calc R . .
H21H H 0.8458 0.3967 0.4049 0.142 Uiso 1 1 calc R . .
C215 C 0.2832(5) 0.2753(2) 0.36315(16) 0.0545(14) Uani 1 1 d . . .
H21I H 0.3003 0.2437 0.3845 0.065 Uiso 1 1 calc R . .
C216 C 0.1358(6) 0.2949(3) 0.3631(2) 0.090(2) Uani 1 1 d . . .
H21J H 0.1187 0.3137 0.3885 0.136 Uiso 1 1 calc R . .
H21K H 0.0780 0.2582 0.3587 0.136 Uiso 1 1 calc R . .
H21L H 0.1159 0.3253 0.3420 0.136 Uiso 1 1 calc R . .
C217 C 0.3101(8) 0.2444(3) 0.3242(2) 0.109(3) Uani 1 1 d . . .
H21M H 0.4048 0.2315 0.3246 0.164 Uiso 1 1 calc R . .
H21N H 0.2910 0.2740 0.3026 0.164 Uiso 1 1 calc R . .
H21O H 0.2519 0.2077 0.3203 0.164 Uiso 1 1 calc R . .
C218 C 0.7262(6) 0.0896(2) 0.42405(14) 0.0505(13) Uani 1 1 d . . .
C219 C 0.8640(6) 0.0892(2) 0.43373(16) 0.0609(15) Uani 1 1 d . . .
C220 C 0.9418(8) 0.0386(3) 0.42077(19) 0.083(2) Uani 1 1 d . . .
H22A H 1.0366 0.0381 0.4264 0.100 Uiso 1 1 calc R . .
C221 C 0.8805(11) -0.0100(3) 0.4000(2) 0.099(3) Uani 1 1 d . . .
H22B H 0.9329 -0.0439 0.3916 0.119 Uiso 1 1 calc R . .
C222 C 0.7451(10) -0.0093(3) 0.39158(18) 0.089(2) Uani 1 1 d . . .
H22C H 0.7052 -0.0430 0.3770 0.106 Uiso 1 1 calc R . .
C223 C 0.6610(7) 0.0393(2) 0.40341(15) 0.0652(17) Uani 1 1 d . . .
C224 C 0.9349(7) 0.1416(3) 0.4566(2) 0.0789(19) Uani 1 1 d . . .
H22D H 0.8628 0.1701 0.4652 0.095 Uiso 1 1 calc R . .
C225 C 1.0133(10) 0.1214(4) 0.4928(2) 0.135(3) Uani 1 1 d . . .
H22E H 1.0549 0.1578 0.5061 0.203 Uiso 1 1 calc R . .
H22F H 1.0838 0.0922 0.4859 0.203 Uiso 1 1 calc R . .
H22G H 0.9531 0.1008 0.5105 0.203 Uiso 1 1 calc R . .
C226 C 1.0212(10) 0.1794(5) 0.4314(3) 0.151(4) Uani 1 1 d . . .
H22H H 1.0636 0.2133 0.4471 0.227 Uiso 1 1 calc R . .
H22I H 0.9655 0.1971 0.4094 0.227 Uiso 1 1 calc R . .
H22J H 1.0912 0.1528 0.4213 0.227 Uiso 1 1 calc R . .
C227 C 0.5117(8) 0.0408(3) 0.39341(18) 0.081(2) Uani 1 1 d . . .
H22K H 0.4705 0.0702 0.4120 0.097 Uiso 1 1 calc R . .
C228 C 0.4419(10) -0.0228(4) 0.3968(2) 0.135(4) Uani 1 1 d . . .
H22L H 0.5080 -0.0539 0.4067 0.203 Uiso 1 1 calc R . .
H22M H 0.4034 -0.0356 0.3708 0.203 Uiso 1 1 calc R . .
H22N H 0.3698 -0.0194 0.4150 0.203 Uiso 1 1 calc R . .
C229 C 0.4834(7) 0.0657(3) 0.3516(2) 0.097(2) Uani 1 1 d . . .
H22O H 0.5245 0.1070 0.3494 0.146 Uiso 1 1 calc R . .
H22P H 0.3858 0.0689 0.3457 0.146 Uiso 1 1 calc R . .
H22Q H 0.5219 0.0373 0.3328 0.146 Uiso 1 1 calc R . .

loop_
_atom_site_aniso_label
_atom_site_aniso_U_11
_atom_site_aniso_U_22
_atom_site_aniso_U_33
_atom_site_aniso_U_23
_atom_site_aniso_U_13
_atom_site_aniso_U_12
Cu1 0.0356(3) 0.0258(3) 0.0270(3) -0.0026(2) -0.0028(2) 0.0034(2)
Cu2 0.0565(4) 0.0341(3) 0.0308(3) 0.0049(2) 0.0059(3) 0.0021(3)
S1 0.0387(7) 0.0263(6) 0.0394(7) -0.0059(5) 0.0041(5) 0.0001(5)
N1 0.032(2) 0.029(2) 0.028(2) 0.0000(15) -0.0041(16) 0.0043(16)
N2 0.034(2) 0.033(2) 0.0245(19) -0.0029(15) -0.0055(16) 0.0102(17)
N3 0.045(2) 0.037(2) 0.030(2) 0.0002(17) 0.0016(18) -0.0014(18)
N4 0.065(3) 0.031(2) 0.032(2) 0.0094(17) -0.001(2) -0.001(2)
N5 0.053(2) 0.031(2) 0.035(2) 0.0033(17) 0.0068(19) 0.0045(19)
C30 0.036(3) 0.025(2) 0.029(2) -0.0056(18) 0.0005(19) -0.0031(19)
C31 0.045(3) 0.026(2) 0.036(3) -0.0022(19) 0.008(2) -0.002(2)
C32 0.043(3) 0.048(3) 0.041(3) -0.002(2) 0.008(2) -0.006(2)
C33 0.052(3) 0.062(4) 0.059(4) -0.009(3) 0.017(3) -0.012(3)
C34 0.079(4) 0.054(4) 0.051(4) -0.004(3) 0.022(3) -0.022(3)
C35 0.079(4) 0.047(3) 0.036(3) 0.002(2) 0.010(3) -0.006(3)
C36 0.052(3) 0.041(3) 0.036(3) -0.001(2) 0.003(2) -0.008(2)
C37 0.040(3) 0.028(2) 0.022(2) -0.0013(17) -0.0025(19) 0.001(2)
C38 0.045(3) 0.027(3) 0.038(3) 0.000(2) 0.003(2) 0.002(2)
C39 0.074(4) 0.024(3) 0.062(4) 0.002(2) 0.008(3) 0.002(3)
C40 0.065(4) 0.036(3) 0.085(4) -0.003(3) 0.017(3) 0.015(3)
C41 0.046(3) 0.048(3) 0.071(4) -0.006(3) 0.011(3) 0.008(3)
C42 0.051(3) 0.030(3) 0.052(3) -0.008(2) 0.007(2) 0.002(2)
C43 0.033(3) 0.035(3) 0.036(3) 0.000(2) 0.002(2) -0.002(2)
C44 0.038(3) 0.032(2) 0.027(2) -0.0018(19) -0.005(2) -0.001(2)
C45 0.056(3) 0.025(2) 0.026(2) 0.0008(18) 0.000(2) -0.003(2)
C46 0.057(3) 0.028(3) 0.035(3) 0.001(2) 0.003(2) 0.005(2)
C47 0.044(3) 0.036(3) 0.033(3) 0.000(2) 0.003(2) 0.010(2)
C48 0.057(3) 0.029(3) 0.042(3) 0.007(2) 0.006(2) 0.008(2)
C101 0.056(3) 0.036(3) 0.041(3) -0.001(2) -0.009(2) 0.015(2)
C102 0.032(2) 0.025(2) 0.039(3) -0.0031(19) -0.001(2) 0.0070(19)
C103 0.044(3) 0.027(2) 0.036(3) -0.008(2) -0.005(2) 0.008(2)
C104 0.043(3) 0.030(2) 0.028(2) -0.0072(19) -0.004(2) 0.003(2)
C105 0.067(3) 0.039(3) 0.035(3) -0.005(2) -0.014(2) 0.005(3)
C106 0.033(2) 0.027(2) 0.026(2) 0.0006(18) -0.0029(19) 0.0098(19)
C107 0.035(3) 0.025(2) 0.034(3) -0.0014(19) -0.004(2) 0.004(2)
C108 0.038(3) 0.036(3) 0.037(3) -0.006(2) -0.006(2) 0.004(2)
C109 0.055(3) 0.043(3) 0.026(2) 0.001(2) -0.001(2) 0.013(2)
C110 0.048(3) 0.028(2) 0.035(3) 0.004(2) 0.004(2) 0.003(2)
C111 0.037(3) 0.027(2) 0.037(3) -0.0020(19) -0.001(2) 0.008(2)
C112 0.035(3) 0.046(3) 0.039(3) 0.000(2) 0.002(2) -0.005(2)
C113 0.050(3) 0.068(4) 0.065(4) -0.005(3) 0.025(3) 0.002(3)
C114 0.051(3) 0.064(4) 0.059(4) -0.004(3) 0.000(3) -0.015(3)
C115 0.044(3) 0.039(3) 0.043(3) 0.005(2) 0.000(2) -0.006(2)
C116 0.059(3) 0.040(3) 0.076(4) 0.008(3) 0.008(3) -0.007(3)
C117 0.043(3) 0.045(3) 0.090(4) 0.016(3) 0.004(3) -0.001(3)
C118 0.039(3) 0.030(2) 0.022(2) -0.0031(17) -0.0035(19) -0.001(2)
C119 0.038(3) 0.040(3) 0.032(3) -0.006(2) -0.007(2) -0.002(2)
C120 0.056(3) 0.049(3) 0.029(3) 0.001(2) 0.002(2) -0.015(3)
C121 0.060(3) 0.042(3) 0.034(3) 0.006(2) -0.009(2) -0.002(3)
C122 0.042(3) 0.039(3) 0.040(3) 0.003(2) -0.009(2) 0.005(2)
C123 0.032(3) 0.029(2) 0.035(2) -0.0008(19) -0.008(2) 0.000(2)
C124 0.041(3) 0.059(3) 0.048(3) -0.014(3) 0.002(2) -0.001(3)
C125 0.045(13) 0.087(18) 0.045(15) -0.002(12) -0.005(11) 0.011(11)
C325 0.051(9) 0.13(2) 0.11(2) -0.061(16) -0.012(15) 0.016(13)
C126 0.074(4) 0.090(5) 0.067(4) -0.007(3) 0.030(3) 0.007(4)
C127 0.036(3) 0.043(3) 0.037(3) 0.005(2) -0.007(2) -0.001(2)
C128 0.041(3) 0.053(3) 0.061(4) -0.006(3) 0.003(3) 0.003(3)
C129 0.048(3) 0.041(3) 0.077(4) -0.001(3) 0.007(3) -0.009(3)
C201 0.063(4) 0.062(4) 0.046(3) -0.005(3) 0.014(3) 0.006(3)
C202 0.046(3) 0.044(3) 0.034(3) -0.005(2) 0.004(2) -0.006(2)
C203 0.066(3) 0.045(3) 0.026(2) 0.004(2) 0.004(2) -0.004(3)
C204 0.064(3) 0.042(3) 0.037(3) 0.011(2) -0.004(3) -0.012(3)
C205 0.106(5) 0.055(4) 0.045(3) 0.021(3) 0.007(3) -0.003(3)
C206 0.044(3) 0.031(3) 0.032(2) -0.004(2) 0.001(2) 0.009(2)
C207 0.048(3) 0.035(3) 0.034(3) -0.004(2) 0.002(2) 0.001(2)
C208 0.064(4) 0.036(3) 0.051(3) -0.002(2) -0.004(3) -0.008(3)
C209 0.080(4) 0.037(3) 0.059(4) 0.009(3) -0.006(3) 0.004(3)
C210 0.066(4) 0.041(3) 0.049(3) 0.004(3) -0.013(3) 0.009(3)
C211 0.051(3) 0.029(3) 0.045(3) -0.008(2) 0.000(2) 0.003(2)
C212 0.054(3) 0.048(3) 0.036(3) -0.002(2) -0.004(2) -0.012(2)
C213 0.202(9) 0.078(5) 0.084(5) -0.043(4) -0.073(6) 0.035(5)
C214 0.049(4) 0.176(8) 0.059(4) -0.007(4) -0.001(3) -0.015(4)
C215 0.062(4) 0.038(3) 0.061(4) -0.004(3) -0.013(3) -0.004(3)
C216 0.064(4) 0.070(5) 0.133(7) 0.012(4) -0.028(4) -0.006(3)
C217 0.130(7) 0.087(5) 0.109(6) -0.052(5) 0.000(5) -0.027(5)
C218 0.083(4) 0.036(3) 0.032(3) 0.009(2) -0.002(3) 0.010(3)
C219 0.087(5) 0.042(3) 0.052(3) 0.004(3) -0.004(3) 0.020(3)
C220 0.112(6) 0.064(4) 0.074(5) 0.010(4) 0.003(4) 0.042(4)
C221 0.170(9) 0.058(5) 0.070(5) 0.005(4) 0.013(5) 0.057(6)
C222 0.175(8) 0.035(4) 0.054(4) -0.002(3) -0.001(5) 0.010(5)
C223 0.126(6) 0.036(3) 0.033(3) 0.008(2) 0.001(3) -0.002(3)
C224 0.070(4) 0.071(4) 0.094(5) -0.009(4) -0.012(4) 0.014(4)
C225 0.185(9) 0.161(9) 0.056(5) -0.027(5) -0.023(5) -0.012(7)
C226 0.176(9) 0.164(9) 0.109(7) 0.011(6) -0.030(7) -0.085(8)
C227 0.117(6) 0.068(4) 0.055(4) 0.002(3) -0.005(4) -0.034(4)
C228 0.218(10) 0.115(7) 0.070(5) 0.021(5) -0.017(6) -0.088(7)
C229 0.100(5) 0.103(6) 0.085(5) 0.030(4) -0.027(4) -0.039(4)

loop_
_atom_type_symbol
_atom_type_description
_atom_type_scat_dispersion_real
_atom_type_scat_dispersion_imag
_atom_type_scat_source
C C 0.0033 0.0016 'International Tables Vol C Tables 4.2.6.8 and 6.1.1.4'
H H 0.0000 0.0000 'International Tables Vol C Tables 4.2.6.8 and 6.1.1.4'
N N 0.0061 0.0033 'International Tables Vol C Tables 4.2.6.8 and 6.1.1.4'
S S 0.1246 0.1234 'International Tables Vol C Tables 4.2.6.8 and 6.1.1.4'
Cu Cu 0.3201 1.2651 'International Tables Vol C Tables 4.2.6.8 and 6.1.1.4'

loop_
_geom_angle_atom_site_label_1
_geom_angle_atom_site_label_2
_geom_angle_atom_site_label_3
_geom_angle
_geom_angle_site_symmetry_1
_geom_angle_site_symmetry_3
_geom_angle_publ_flag
N1 Cu1 N2 97.91(14) . . ?
N1 Cu1 S1 127.81(11) . . ?
N2 Cu1 S1 129.61(10) . . ?
N1 Cu1 Cu2 89.06(10) . . ?
N2 Cu1 Cu2 151.94(10) . . ?
S1 Cu1 Cu2 38.98(3) . . ?
N4 Cu2 N5 133.39(16) . . ?
N4 Cu2 N3 99.56(16) . . ?
N5 Cu2 N3 127.03(15) . . ?
N4 Cu2 Cu1 116.56(12) . . ?
N5 Cu2 Cu1 23.00(11) . . ?
N3 Cu2 Cu1 139.90(11) . . ?
C30 S1 Cu1 118.66(14) . . ?
C102 N1 C106 120.1(3) . . ?
C102 N1 Cu1 122.7(3) . . ?
C106 N1 Cu1 115.7(2) . . ?
C104 N2 C118 120.6(3) . . ?
C104 N2 Cu1 122.4(3) . . ?
C118 N2 Cu1 116.5(3) . . ?
C202 N3 C206 121.7(4) . . ?
C202 N3 Cu2 120.6(3) . . ?
C206 N3 Cu2 117.6(3) . . ?
C204 N4 C218 121.0(4) . . ?
C204 N4 Cu2 121.3(3) . . ?
C218 N4 Cu2 117.5(3) . . ?
C48 N5 C46 115.7(4) . . ?
C48 N5 Cu2 123.5(3) . . ?
C46 N5 Cu2 120.5(3) . . ?
C31 C30 C37 109.4(3) . . ?
C31 C30 C43 112.3(3) . . ?
C37 C30 C43 108.4(3) . . ?
C31 C30 S1 110.7(3) . . ?
C37 C30 S1 108.8(3) . . ?
C43 C30 S1 107.1(3) . . ?
C32 C31 C36 116.6(4) . . ?
C32 C31 C30 123.6(4) . . ?
C36 C31 C30 119.6(4) . . ?
C31 C32 C33 121.6(5) . . ?
C34 C33 C32 120.3(5) . . ?
C33 C34 C35 119.6(5) . . ?
C34 C35 C36 120.1(5) . . ?
C35 C36 C31 121.6(5) . . ?
C42 C37 C38 117.9(4) . . ?
C42 C37 C30 123.6(4) . . ?
C38 C37 C30 118.2(4) . . ?
C39 C38 C37 121.2(4) . . ?
C40 C39 C38 119.9(5) . . ?
C39 C40 C41 120.0(5) . . ?
C42 C41 C40 120.0(5) . . ?
C41 C42 C37 120.9(4) . . ?
C44 C43 C30 116.4(3) . . ?
C45 C44 C47 116.1(4) . . ?
C45 C44 C43 122.7(4) . . ?
C47 C44 C43 121.2(4) . . ?
C46 C45 C44 120.4(4) . . ?
N5 C46 C45 123.4(4) . . ?
C48 C47 C44 120.4(4) . . ?
N5 C48 C47 123.9(4) . . ?
N1 C102 C103 123.3(4) . . ?
N1 C102 C101 119.6(4) . . ?
C103 C102 C101 117.1(4) . . ?
C102 C103 C104 128.7(4) . . ?
N2 C104 C103 123.6(4) . . ?
N2 C104 C105 120.6(4) . . ?
C103 C104 C105 115.8(4) . . ?
C107 C106 C111 121.9(4) . . ?
C107 C106 N1 118.8(4) . . ?
C111 C106 N1 119.3(4) . . ?
C106 C107 C108 117.4(4) . . ?
C106 C107 C112 121.7(4) . . ?
C108 C107 C112 120.9(4) . . ?
C109 C108 C107 121.4(4) . . ?
C110 C109 C108 120.2(4) . . ?
C109 C110 C111 121.3(4) . . ?
C110 C111 C106 117.7(4) . . ?
C110 C111 C115 119.6(4) . . ?
C106 C111 C115 122.6(4) . . ?
C114 C112 C107 114.2(4) . . ?
C114 C112 C113 110.0(4) . . ?
C107 C112 C113 111.1(4) . . ?
C111 C115 C116 113.6(4) . . ?
C111 C115 C117 109.8(4) . . ?
C116 C115 C117 110.3(4) . . ?
C123 C118 C119 121.1(4) . . ?
C123 C118 N2 120.1(4) . . ?
C119 C118 N2 118.6(4) . . ?
C120 C119 C118 117.9(4) . . ?
C120 C119 C124 120.2(4) . . ?
C118 C119 C124 121.9(4) . . ?
C121 C120 C119 121.5(4) . . ?
C122 C121 C120 119.2(4) . . ?
C121 C122 C123 122.1(4) . . ?
C122 C123 C118 118.3(4) . . ?
C122 C123 C127 119.8(4) . . ?
C118 C123 C127 121.8(4) . . ?
C119 C124 C125 110.0(17) . . ?
C119 C124 C126 113.4(4) . . ?
C125 C124 C126 121.9(17) . . ?
C119 C124 C325 107.1(12) . . ?
C125 C124 C325 24.9(18) . . ?
C126 C124 C325 104.1(19) . . ?
C128 C127 C123 112.8(4) . . ?
C128 C127 C129 111.7(4) . . ?
C123 C127 C129 109.5(4) . . ?
N3 C202 C203 124.6(4) . . ?
N3 C202 C201 118.4(4) . . ?
C203 C202 C201 117.0(4) . . ?
C202 C203 C204 129.6(4) . . ?
N4 C204 C203 124.3(4) . . ?
N4 C204 C205 119.7(5) . . ?
C203 C204 C205 115.9(5) . . ?
C207 C206 C211 120.6(4) . . ?
C207 C206 N3 119.6(4) . . ?
C211 C206 N3 119.4(4) . . ?
C208 C207 C206 118.4(4) . . ?
C208 C207 C212 120.9(4) . . ?
C206 C207 C212 120.6(4) . . ?
C209 C208 C207 121.8(5) . . ?
C210 C209 C208 119.1(5) . . ?
C209 C210 C211 122.3(5) . . ?
C210 C211 C206 117.7(4) . . ?
C210 C211 C215 120.4(5) . . ?
C206 C211 C215 121.9(4) . . ?
C214 C212 C213 110.7(6) . . ?
C214 C212 C207 111.6(4) . . ?
C213 C212 C207 112.0(5) . . ?
C211 C215 C217 110.0(5) . . ?
C211 C215 C216 113.2(4) . . ?
C217 C215 C216 110.0(5) . . ?
C219 C218 C223 121.6(5) . . ?
C219 C218 N4 119.5(5) . . ?
C223 C218 N4 118.7(5) . . ?
C218 C219 C220 118.7(6) . . ?
C218 C219 C224 122.5(5) . . ?
C220 C219 C224 118.8(6) . . ?
C221 C220 C219 120.3(7) . . ?
C222 C221 C220 120.0(7) . . ?
C221 C222 C223 123.0(7) . . ?
C222 C223 C218 116.2(7) . . ?
C222 C223 C227 123.1(6) . . ?
C218 C223 C227 120.6(5) . . ?
C225 C224 C226 110.3(7) . . ?
C225 C224 C219 114.4(6) . . ?
C226 C224 C219 111.9(6) . . ?
C223 C227 C229 109.8(5) . . ?
C223 C227 C228 114.1(6) . . ?
C229 C227 C228 108.9(5) . . ?

loop_
_geom_bond_atom_site_label_1
_geom_bond_atom_site_label_2
_geom_bond_distance
_geom_bond_site_symmetry_2
_geom_bond_publ_flag
Cu1 N1 1.900(3) . ?
Cu1 N2 1.904(3) . ?
Cu1 S1 2.1188(12) . ?
Cu1 Cu2 8.6016(9) . ?
Cu2 N4 1.926(4) . ?
Cu2 N5 1.936(4) . ?
Cu2 N3 1.955(4) . ?
S1 C30 1.852(4) . ?
N1 C102 1.338(5) . ?
N1 C106 1.440(5) . ?
N2 C104 1.329(5) . ?
N2 C118 1.439(5) . ?
N3 C202 1.324(5) . ?
N3 C206 1.433(5) . ?
N4 C204 1.325(6) . ?
N4 C218 1.423(6) . ?
N5 C48 1.348(5) . ?
N5 C46 1.351(5) . ?
C30 C31 1.525(6) . ?
C30 C37 1.536(6) . ?
C30 C43 1.544(6) . ?
C31 C32 1.386(6) . ?
C31 C36 1.391(6) . ?
C32 C33 1.392(7) . ?
C33 C34 1.354(8) . ?
C34 C35 1.378(8) . ?
C35 C36 1.383(6) . ?
C37 C42 1.382(6) . ?
C37 C38 1.390(6) . ?
C38 C39 1.380(6) . ?
C39 C40 1.359(7) . ?
C40 C41 1.385(7) . ?
C41 C42 1.375(6) . ?
C43 C44 1.504(6) . ?
C44 C45 1.386(6) . ?
C44 C47 1.393(6) . ?
C45 C46 1.376(6) . ?
C47 C48 1.365(6) . ?
C101 C102 1.509(6) . ?
C102 C103 1.388(6) . ?
C103 C104 1.393(6) . ?
C104 C105 1.512(6) . ?
C106 C107 1.396(6) . ?
C106 C111 1.405(6) . ?
C107 C108 1.399(6) . ?
C107 C112 1.522(6) . ?
C108 C109 1.385(6) . ?
C109 C110 1.358(6) . ?
C110 C111 1.403(6) . ?
C111 C115 1.518(6) . ?
C112 C114 1.517(6) . ?
C112 C113 1.522(6) . ?
C115 C116 1.520(6) . ?
C115 C117 1.528(7) . ?
C118 C123 1.392(6) . ?
C118 C119 1.401(6) . ?
C119 C120 1.394(6) . ?
C119 C124 1.517(6) . ?
C120 C121 1.378(7) . ?
C121 C122 1.367(6) . ?
C122 C123 1.383(6) . ?
C123 C127 1.521(6) . ?
C124 C125 1.52(4) . ?
C124 C126 1.521(7) . ?
C124 C325 1.54(3) . ?
C127 C128 1.511(6) . ?
C127 C129 1.531(6) . ?
C201 C202 1.527(6) . ?
C202 C203 1.396(6) . ?
C203 C204 1.410(7) . ?
C204 C205 1.532(6) . ?
C206 C207 1.403(6) . ?
C206 C211 1.411(6) . ?
C207 C208 1.384(6) . ?
C207 C212 1.520(6) . ?
C208 C209 1.379(7) . ?
C209 C210 1.364(7) . ?
C210 C211 1.393(6) . ?
C211 C215 1.505(7) . ?
C212 C214 1.501(7) . ?
C212 C213 1.508(7) . ?
C215 C217 1.521(8) . ?
C215 C216 1.524(8) . ?
C218 C219 1.388(7) . ?
C218 C223 1.421(7) . ?
C219 C220 1.420(8) . ?
C219 C224 1.517(8) . ?
C220 C221 1.378(10) . ?
C221 C222 1.358(10) . ?
C222 C223 1.410(9) . ?
C223 C227 1.502(9) . ?
C224 C225 1.479(9) . ?
C224 C226 1.491(10) . ?
C227 C229 1.530(8) . ?
C227 C228 1.538(9) . ?

loop_
_geom_torsion_atom_site_label_1
_geom_torsion_atom_site_label_2
_geom_torsion_atom_site_label_3
_geom_torsion_atom_site_label_4
_geom_torsion
_geom_torsion_site_symmetry_1
_geom_torsion_site_symmetry_2
_geom_torsion_site_symmetry_3
_geom_torsion_site_symmetry_4
_geom_torsion_publ_flag
N1 Cu1 Cu2 N4 -20.06(17) . . . . ?
N2 Cu1 Cu2 N4 85.1(3) . . . . ?
S1 Cu1 Cu2 N4 165.70(14) . . . . ?
N1 Cu1 Cu2 N5 121.9(3) . . . . ?
N2 Cu1 Cu2 N5 -132.9(4) . . . . ?
S1 Cu1 Cu2 N5 -52.3(3) . . . . ?
N1 Cu1 Cu2 N3 -171.92(19) . . . . ?
N2 Cu1 Cu2 N3 -66.7(3) . . . . ?
S1 Cu1 Cu2 N3 13.85(17) . . . . ?
N1 Cu1 S1 C30 101.2(2) . . . . ?
N2 Cu1 S1 C30 -108.5(2) . . . . ?
Cu2 Cu1 S1 C30 108.50(17) . . . . ?
N2 Cu1 N1 C102 -10.9(3) . . . . ?
S1 Cu1 N1 C102 146.4(3) . . . . ?
Cu2 Cu1 N1 C102 141.9(3) . . . . ?
N2 Cu1 N1 C106 -176.8(3) . . . . ?
S1 Cu1 N1 C106 -19.5(3) . . . . ?
Cu2 Cu1 N1 C106 -24.1(3) . . . . ?
N1 Cu1 N2 C104 13.1(4) . . . . ?
S1 Cu1 N2 C104 -143.6(3) . . . . ?
Cu2 Cu1 N2 C104 -89.9(4) . . . . ?
N1 Cu1 N2 C118 -159.0(3) . . . . ?
S1 Cu1 N2 C118 44.3(3) . . . . ?
Cu2 Cu1 N2 C118 97.9(3) . . . . ?
N4 Cu2 N3 C202 -2.5(4) . . . . ?
N5 Cu2 N3 C202 178.7(3) . . . . ?
Cu1 Cu2 N3 C202 152.2(3) . . . . ?
N4 Cu2 N3 C206 177.0(3) . . . . ?
N5 Cu2 N3 C206 -1.8(4) . . . . ?
Cu1 Cu2 N3 C206 -28.3(4) . . . . ?
N5 Cu2 N4 C204 -179.1(3) . . . . ?
N3 Cu2 N4 C204 2.3(4) . . . . ?
Cu1 Cu2 N4 C204 -159.8(3) . . . . ?
N5 Cu2 N4 C218 -4.3(5) . . . . ?
N3 Cu2 N4 C218 177.0(4) . . . . ?
Cu1 Cu2 N4 C218 15.0(4) . . . . ?
N4 Cu2 N5 C48 6.6(5) . . . . ?
N3 Cu2 N5 C48 -175.1(3) . . . . ?
Cu1 Cu2 N5 C48 -42.7(3) . . . . ?
N4 Cu2 N5 C46 -167.5(3) . . . . ?
N3 Cu2 N5 C46 10.8(4) . . . . ?
Cu1 Cu2 N5 C46 143.3(5) . . . . ?
Cu1 S1 C30 C31 31.8(3) . . . . ?
Cu1 S1 C30 C37 152.1(2) . . . . ?
Cu1 S1 C30 C43 -90.9(3) . . . . ?
C37 C30 C31 C32 122.0(4) . . . . ?
C43 C30 C31 C32 1.5(6) . . . . ?
S1 C30 C31 C32 -118.1(4) . . . . ?
C37 C30 C31 C36 -53.2(5) . . . . ?
C43 C30 C31 C36 -173.6(4) . . . . ?
S1 C30 C31 C36 66.7(5) . . . . ?
C36 C31 C32 C33 0.6(7) . . . . ?
C30 C31 C32 C33 -174.6(4) . . . . ?
C31 C32 C33 C34 1.1(8) . . . . ?
C32 C33 C34 C35 -2.7(8) . . . . ?
C33 C34 C35 C36 2.6(8) . . . . ?
C34 C35 C36 C31 -0.8(7) . . . . ?
C32 C31 C36 C35 -0.8(7) . . . . ?
C30 C31 C36 C35 174.7(4) . . . . ?
C31 C30 C37 C42 137.5(4) . . . . ?
C43 C30 C37 C42 -99.7(5) . . . . ?
S1 C30 C37 C42 16.4(5) . . . . ?
C31 C30 C37 C38 -48.7(5) . . . . ?
C43 C30 C37 C38 74.1(5) . . . . ?
S1 C30 C37 C38 -169.8(3) . . . . ?
C42 C37 C38 C39 0.4(7) . . . . ?
C30 C37 C38 C39 -173.8(4) . . . . ?
C37 C38 C39 C40 -0.3(8) . . . . ?
C38 C39 C40 C41 -0.3(8) . . . . ?
C39 C40 C41 C42 0.8(9) . . . . ?
C40 C41 C42 C37 -0.8(8) . . . . ?
C38 C37 C42 C41 0.2(7) . . . . ?
C30 C37 C42 C41 174.0(4) . . . . ?
C31 C30 C43 C44 178.0(3) . . . . ?
C37 C30 C43 C44 57.0(5) . . . . ?
S1 C30 C43 C44 -60.3(4) . . . . ?
C30 C43 C44 C45 -76.5(5) . . . . ?
C30 C43 C44 C47 103.7(5) . . . . ?
C47 C44 C45 C46 2.1(6) . . . . ?
C43 C44 C45 C46 -177.7(4) . . . . ?
C48 N5 C46 C45 -0.9(7) . . . . ?
Cu2 N5 C46 C45 173.6(3) . . . . ?
C44 C45 C46 N5 0.1(7) . . . . ?
C45 C44 C47 C48 -3.5(6) . . . . ?
C43 C44 C47 C48 176.3(4) . . . . ?
C46 N5 C48 C47 -0.6(7) . . . . ?
Cu2 N5 C48 C47 -174.9(4) . . . . ?
C44 C47 C48 N5 2.9(7) . . . . ?
C106 N1 C102 C103 170.1(4) . . . . ?
Cu1 N1 C102 C103 4.7(6) . . . . ?
C106 N1 C102 C101 -10.4(6) . . . . ?
Cu1 N1 C102 C101 -175.8(3) . . . . ?
N1 C102 C103 C104 3.4(8) . . . . ?
C101 C102 C103 C104 -176.2(4) . . . . ?
C118 N2 C104 C103 162.5(4) . . . . ?
Cu1 N2 C104 C103 -9.3(6) . . . . ?
C118 N2 C104 C105 -16.1(6) . . . . ?
Cu1 N2 C104 C105 172.0(3) . . . . ?
C102 C103 C104 N2 -0.8(8) . . . . ?
C102 C103 C104 C105 177.9(5) . . . . ?
C102 N1 C106 C107 110.0(4) . . . . ?
Cu1 N1 C106 C107 -83.7(4) . . . . ?
C102 N1 C106 C111 -71.8(5) . . . . ?
Cu1 N1 C106 C111 94.5(4) . . . . ?
C111 C106 C107 C108 0.9(6) . . . . ?
N1 C106 C107 C108 179.1(3) . . . . ?
C111 C106 C107 C112 179.9(4) . . . . ?
N1 C106 C107 C112 -2.0(6) . . . . ?
C106 C107 C108 C109 0.0(6) . . . . ?
C112 C107 C108 C109 -179.0(4) . . . . ?
C107 C108 C109 C110 -0.5(6) . . . . ?
C108 C109 C110 C111 0.1(6) . . . . ?
C109 C110 C111 C106 0.8(6) . . . . ?
C109 C110 C111 C115 -176.5(4) . . . . ?
C107 C106 C111 C110 -1.3(6) . . . . ?
N1 C106 C111 C110 -179.4(3) . . . . ?
C107 C106 C111 C115 175.9(4) . . . . ?
N1 C106 C111 C115 -2.2(6) . . . . ?
C106 C107 C112 C114 158.4(4) . . . . ?
C108 C107 C112 C114 -22.7(6) . . . . ?
C106 C107 C112 C113 -76.5(5) . . . . ?
C108 C107 C112 C113 102.4(5) . . . . ?
C110 C111 C115 C116 -50.8(6) . . . . ?
C106 C111 C115 C116 132.0(4) . . . . ?
C110 C111 C115 C117 73.2(5) . . . . ?
C106 C111 C115 C117 -103.9(5) . . . . ?
C104 N2 C118 C123 113.3(5) . . . . ?
Cu1 N2 C118 C123 -74.4(4) . . . . ?
C104 N2 C118 C119 -71.2(5) . . . . ?
Cu1 N2 C118 C119 101.1(4) . . . . ?
C123 C118 C119 C120 -1.4(6) . . . . ?
N2 C118 C119 C120 -176.9(4) . . . . ?
C123 C118 C119 C124 176.1(4) . . . . ?
N2 C118 C119 C124 0.6(6) . . . . ?
C118 C119 C120 C121 0.7(7) . . . . ?
C124 C119 C120 C121 -176.8(4) . . . . ?
C119 C120 C121 C122 -0.3(7) . . . . ?
C120 C121 C122 C123 0.5(7) . . . . ?
C121 C122 C123 C118 -1.1(7) . . . . ?
C121 C122 C123 C127 -177.2(4) . . . . ?
C119 C118 C123 C122 1.5(6) . . . . ?
N2 C118 C123 C122 177.0(4) . . . . ?
C119 C118 C123 C127 177.5(4) . . . . ?
N2 C118 C123 C127 -7.0(6) . . . . ?
C120 C119 C124 C125 96.8(17) . . . . ?
C118 C119 C124 C125 -80.6(17) . . . . ?
C120 C119 C124 C126 -43.6(6) . . . . ?
C118 C119 C124 C126 139.0(5) . . . . ?
C120 C119 C124 C325 71(2) . . . . ?
C118 C119 C124 C325 -107(2) . . . . ?
C122 C123 C127 C128 -41.8(6) . . . . ?
C118 C123 C127 C128 142.3(4) . . . . ?
C122 C123 C127 C129 83.4(5) . . . . ?
C118 C123 C127 C129 -92.6(5) . . . . ?
C206 N3 C202 C203 -178.0(4) . . . . ?
Cu2 N3 C202 C203 1.5(6) . . . . ?
C206 N3 C202 C201 0.4(6) . . . . ?
Cu2 N3 C202 C201 179.9(3) . . . . ?
N3 C202 C203 C204 0.6(8) . . . . ?
C201 C202 C203 C204 -177.8(5) . . . . ?
C218 N4 C204 C203 -175.6(5) . . . . ?
Cu2 N4 C204 C203 -1.0(7) . . . . ?
C218 N4 C204 C205 4.3(7) . . . . ?
Cu2 N4 C204 C205 178.9(4) . . . . ?
C202 C203 C204 N4 -0.9(9) . . . . ?
C202 C203 C204 C205 179.2(5) . . . . ?
C202 N3 C206 C207 95.0(5) . . . . ?
Cu2 N3 C206 C207 -84.5(4) . . . . ?
C202 N3 C206 C211 -92.2(5) . . . . ?
Cu2 N3 C206 C211 88.3(4) . . . . ?
C211 C206 C207 C208 -2.1(7) . . . . ?
N3 C206 C207 C208 170.6(4) . . . . ?
C211 C206 C207 C212 178.3(4) . . . . ?
N3 C206 C207 C212 -8.9(6) . . . . ?
C206 C207 C208 C209 2.2(7) . . . . ?
C212 C207 C208 C209 -178.3(5) . . . . ?
C207 C208 C209 C210 -1.1(8) . . . . ?
C208 C209 C210 C211 -0.2(8) . . . . ?
C209 C210 C211 C206 0.2(7) . . . . ?
C209 C210 C211 C215 -179.0(5) . . . . ?
C207 C206 C211 C210 0.9(7) . . . . ?
N3 C206 C211 C210 -171.8(4) . . . . ?
C207 C206 C211 C215 -179.8(4) . . . . ?
N3 C206 C211 C215 7.4(7) . . . . ?
C208 C207 C212 C214 -76.0(6) . . . . ?
C206 C207 C212 C214 103.6(6) . . . . ?
C208 C207 C212 C213 48.8(7) . . . . ?
C206 C207 C212 C213 -131.7(6) . . . . ?
C210 C211 C215 C217 72.6(6) . . . . ?
C206 C211 C215 C217 -106.6(6) . . . . ?
C210 C211 C215 C216 -50.8(7) . . . . ?
C206 C211 C215 C216 130.0(5) . . . . ?
C204 N4 C218 C219 -99.4(6) . . . . ?
Cu2 N4 C218 C219 85.9(5) . . . . ?
C204 N4 C218 C223 85.0(6) . . . . ?
Cu2 N4 C218 C223 -89.8(5) . . . . ?
C223 C218 C219 C220 3.3(8) . . . . ?
N4 C218 C219 C220 -172.2(5) . . . . ?
C223 C218 C219 C224 -178.4(5) . . . . ?
N4 C218 C219 C224 6.0(8) . . . . ?
C218 C219 C220 C221 -1.9(9) . . . . ?
C224 C219 C220 C221 179.8(6) . . . . ?
C219 C220 C221 C222 0.6(10) . . . . ?
C220 C221 C222 C223 -0.6(11) . . . . ?
C221 C222 C223 C218 1.8(9) . . . . ?
C221 C222 C223 C227 178.7(6) . . . . ?
C219 C218 C223 C222 -3.2(7) . . . . ?
N4 C218 C223 C222 172.3(5) . . . . ?
C219 C218 C223 C227 179.8(5) . . . . ?
N4 C218 C223 C227 -4.6(7) . . . . ?
C218 C219 C224 C225 124.6(7) . . . . ?
C220 C219 C224 C225 -57.1(9) . . . . ?
C218 C219 C224 C226 -109.0(7) . . . . ?
C220 C219 C224 C226 69.3(8) . . . . ?
C222 C223 C227 C229 -81.6(7) . . . . ?
C218 C223 C227 C229 95.2(6) . . . . ?
C222 C223 C227 C228 40.9(8) . . . . ?
C218 C223 C227 C228 -142.4(6) . . . . ?
